data_7710292
loop_
_publ_author_name
'Singh, Mukesh K.'
'Etcheverry-Berr\'ios, Alvaro'
'Vallejo, Julia'
'Sanz, Sergio'
'Mart\'inez-Lillo, Jos\'e'
'Nichol, Gary S.'
'Lusby, Paul J.'
'Brechin, Euan K.'

_publ_section_title
;
 Guest-induced magnetic exchange in paramagnetic [M2L4]4+ coordination
 cages
;
_journal_name_full 'Dalton Transactions'
_journal_paper_doi 10.1039/D2DT01385A
_journal_year 2022
_chemical_formula_moiety 'Br6 Re, C82 H48 Cu2 F6 N8 O6 S2, 1.171(C4 H10 O), 1.658(C H3 N O2)'
_chemical_formula_sum 'C88.34 H64.69 Br6 Cu2 F6 N9.66 O10.48 Re S2'
_chemical_formula_weight 2400.12
_space_group_crystal_system monoclinic
_space_group_IT_number 14
_space_group_name_Hall '-P 2ybc'
_space_group_name_H-M_alt 'P 1 21/c 1'
_atom_sites_solution_hydrogens geom
_atom_sites_solution_primary dual
_audit_creation_date 2022-04-03
_audit_creation_method
;
Olex2 1.5-beta
(compiled 2022.03.08 svn.r54f81f84 for OlexSys, GUI svn.r6485)
;
_audit_update_record
;
2022-04-03 deposited with the CCDC.	2022-05-10 downloaded from the CCDC.
;
_cell_angle_alpha 90
_cell_angle_beta 90.7300(10)
_cell_angle_gamma 90
_cell_formula_units_Z 2
_cell_length_a 15.25190(10)
_cell_length_b 24.1742(2)
_cell_length_c 12.27730(10)
_cell_measurement_reflns_used 46662
_cell_measurement_temperature 120.0
_cell_measurement_theta_max 75.8350
_cell_measurement_theta_min 4.0250
_cell_volume 4526.30(6)
_computing_cell_refinement 'CrysAlisPro 1.171.38.46 (Rigaku OD, 2015)'
_computing_data_collection 'CrysAlisPro 1.171.38.46 (Rigaku OD, 2015)'
_computing_data_reduction 'CrysAlisPro 1.171.38.46 (Rigaku OD, 2015)'
_computing_molecular_graphics 'Olex2 1.5-beta (Dolomanov et al., 2009)'
_computing_publication_material 'Olex2 1.5-beta (Dolomanov et al., 2009)'
_computing_structure_refinement 'SHELXL 2018/3 (Sheldrick, 2015)'
_computing_structure_solution 'SHELXT 2014/5 (Sheldrick, 2014)'
_diffrn_ambient_environment N~2~
_diffrn_ambient_temperature 120.0
_diffrn_detector 'CCD plate'
_diffrn_detector_area_resol_mean 5.1574
_diffrn_detector_type Atlas
_diffrn_measured_fraction_theta_full 1.000
_diffrn_measured_fraction_theta_max 0.993
_diffrn_measurement_details
;
List of Runs (angles in degrees, time in seconds):

  # Type    Start    End  Width  t~exp~   \w     \q     \k     \f   Frames
#--------------------------------------------------------------------------
  1  \w   -128.00 -35.00   1.00    5.00    --  -41.67-178.00 -60.00   93
  2  \w    -79.00  37.00   1.00    5.00    --  -41.67  19.00-150.00  116
  3  \w   -128.00 -35.00   1.00    5.00    --  -41.67-178.00 150.00   93
  4  \w   -114.00 -19.00   1.00    5.00    --  -41.67 -38.00  30.00   95
  5  \w     57.00 128.00   1.00    5.00    --   41.67 178.00  60.00   71
  6  \w     10.00 116.00   1.00    5.00    --   41.67  77.00 150.00  106
  7  \w     39.00 121.00   1.00   20.00    --  111.00-125.00 150.00   82
  8  \w     66.00 178.00   1.00   20.00    --  111.00  15.00 -60.00  112
  9  \w     40.00 135.00   1.00   20.00    --  111.00 -45.00-120.00   95
 10  \w     39.00 121.00   1.00   20.00    --  111.00-125.00  90.00   82
 11  \w     80.00 178.00   1.00   20.00    --  111.00  77.00-150.00   98
 12  \w     39.00 121.00   1.00   20.00    --  111.00-125.00  30.00   82
 13  \w     39.00 121.00   1.00   20.00    --  111.00-125.00 -60.00   82
 14  \w     39.00 121.00   1.00   20.00    --  111.00-125.00-120.00   82
 15  \w     30.00 109.00   1.00   20.00    --  111.00 -94.00 -90.00   79
 16  \w     94.00 178.00   1.00   20.00    --  111.00 125.00 -30.00   84
 17  \w     37.00 142.00   1.00   20.00    --  111.00 -77.00 120.00  105
 18  \w     39.00 121.00   1.00   20.00    --  111.00-125.00  60.00   82
 19  \w     39.00 121.00   1.00   20.00    --  111.00-125.00   0.00   82
 20  \w     39.00 121.00   1.00   20.00    --  111.00-125.00-150.00   82
 21  \w     66.00 178.00   1.00   20.00    --  111.00  15.00  60.00  112
 22  \w     80.00 178.00   1.00   20.00    --  111.00  77.00 -90.00   98
 23  \w     37.00 142.00   1.00   20.00    --  111.00 -77.00  60.00  105
 24  \w     30.00 109.00   1.00   20.00    --  111.00 -94.00-150.00   79
 25  \w     87.00 178.00   1.00   20.00    --  111.00  45.00  60.00   91
 26  \w     37.00 142.00   1.00   20.00    --  111.00 -77.00 -30.00  105
 27  \w     39.00 121.00   1.00   20.00    --  111.00-125.00 -30.00   82
 28  \w     94.00 178.00   1.00   20.00    --  111.00 125.00 -90.00   84
 29  \w     94.00 178.00   1.00   20.00    --  111.00 125.00-150.00   84
 30  \w     87.00 178.00   1.00   20.00    --  111.00  45.00-150.00   91
 31  \w     87.00 178.00   1.00   20.00    --  111.00  45.00 -30.00   91
 32  \w     41.00 139.00   1.00   20.00    --  111.00 -61.00   0.00   98
 33  \w   -116.00 -10.00   1.00    5.00    --  -41.67 -77.00   0.00  106
 34  \w   -116.00 -10.00   1.00    5.00    --  -41.67 -77.00 150.00  106
 35  \w   -116.00 -10.00   1.00    5.00    --  -41.67 -77.00 -90.00  106
 36  \w   -112.00 -15.00   1.00    5.00    --  -41.67 -57.00  30.00   97
 37  \w   -116.00 -10.00   1.00    5.00    --  -41.67 -77.00-120.00  106
 38  \w   -112.00 -15.00   1.00    5.00    --  -41.67 -57.00 150.00   97
 39  \w     87.00 178.00   1.00   20.00    --  111.00  30.00 150.00   91
 40  \w     80.00 176.00   1.00   20.00    --  111.00  77.00   0.00   96
 41  \w     80.00 178.00   1.00   20.00    --  111.00  77.00 150.00   98
 42  \w     83.00 178.00   1.00   20.00    --  111.00  61.00  90.00   95
;
_diffrn_measurement_device 'four-circle diffractometer'
_diffrn_measurement_device_type 'Rigaku Oxford Diffraction SuperNova'
_diffrn_measurement_method '\w scans'
_diffrn_orient_matrix_type 'CrysAlisPro convention (1999,Acta A55,543-557)'
_diffrn_orient_matrix_UB_11 0.0616349000
_diffrn_orient_matrix_UB_12 -0.0538983000
_diffrn_orient_matrix_UB_13 0.0216520000
_diffrn_orient_matrix_UB_21 0.0269491000
_diffrn_orient_matrix_UB_22 0.0222475000
_diffrn_orient_matrix_UB_23 0.0924020000
_diffrn_orient_matrix_UB_31 -0.1059326000
_diffrn_orient_matrix_UB_32 -0.0257356000
_diffrn_orient_matrix_UB_33 0.0345726000
_diffrn_radiation_monochromator mirror
_diffrn_radiation_probe x-ray
_diffrn_radiation_type CuK\a
_diffrn_radiation_wavelength 1.54178
_diffrn_reflns_av_R_equivalents 0.0659
_diffrn_reflns_av_unetI/netI 0.0286
_diffrn_reflns_Laue_measured_fraction_full 1.000
_diffrn_reflns_Laue_measured_fraction_max 0.993
_diffrn_reflns_limit_h_max 19
_diffrn_reflns_limit_h_min -19
_diffrn_reflns_limit_k_max 30
_diffrn_reflns_limit_k_min -30
_diffrn_reflns_limit_l_max 15
_diffrn_reflns_limit_l_min -15
_diffrn_reflns_number 109104
_diffrn_reflns_point_group_measured_fraction_full 1.000
_diffrn_reflns_point_group_measured_fraction_max 0.993
_diffrn_reflns_theta_full 67.679
_diffrn_reflns_theta_max 76.342
_diffrn_reflns_theta_min 3.426
_diffrn_source 'micro-focus sealed X-ray tube'
_diffrn_source_current 0.8
_diffrn_source_type 'SuperNova (Cu) X-ray Source'
_diffrn_source_voltage 50.0
_diffrn_standards_number 0
_exptl_absorpt_coefficient_mu 7.278
_exptl_absorpt_correction_T_max 0.4717
_exptl_absorpt_correction_T_min 0.2481
_exptl_absorpt_correction_type multi-scan
_exptl_absorpt_process_details
;
SADABS-2014/5 (Bruker,2014/5) was used for absorption correction.
wR2(int) was 0.1142 before and 0.0835 after correction.
The Ratio of minimum to maximum transmission is 0.5260.
The \l/2 correction factor is Not present.
;
_exptl_crystal_colour 'light brown'
_exptl_crystal_density_diffrn 1.761
_exptl_crystal_description plate
_exptl_crystal_F_000 2350
_exptl_crystal_recrystallization_method
'The material was recrystallised from a mixture of diethyl ether and nitromethane  by vapour diffusion'
_exptl_crystal_size_max 0.375
_exptl_crystal_size_mid 0.056
_exptl_crystal_size_min 0.043
_refine_diff_density_max 1.603
_refine_diff_density_min -1.616
_refine_diff_density_rms 0.158
_refine_ls_extinction_method none
_refine_ls_goodness_of_fit_ref 1.178
_refine_ls_hydrogen_treatment constr
_refine_ls_matrix_type full
_refine_ls_number_parameters 564
_refine_ls_number_reflns 9438
_refine_ls_number_restraints 21
_refine_ls_restrained_S_all 1.192
_refine_ls_R_factor_all 0.0686
_refine_ls_R_factor_gt 0.0638
_refine_ls_shift/su_max 0.001
_refine_ls_shift/su_mean 0.000
_refine_ls_structure_factor_coef Fsqd
_refine_ls_weighting_details 'w=1/[\s^2^(Fo^2^)+(0.0682P)^2^+30.7700P] where P=(Fo^2^+2Fc^2^)/3'
_refine_ls_weighting_scheme calc
_refine_ls_wR_factor_gt 0.1708
_refine_ls_wR_factor_ref 0.1747
_reflns_Friedel_coverage 0.000
_reflns_number_gt 8666
_reflns_number_total 9438
_reflns_threshold_expression 'I > 2\s(I)'
_cod_data_source_file d2dt01385a2.cif
_cod_data_source_block eb17063
_cod_database_code 7710292
_shelx_shelxl_version_number 2018/3
_chemical_oxdiff_formula 'C90 H50 Br6 Cu2 F6 N10 O12 Re1 S2'
_chemical_oxdiff_usercomment '@ 120 K JV484a'
_shelx_space_group_comment
;
The symmetry employed for this shelxl refinement is uniquely defined
by the following loop, which should always be used as a source of
symmetry information in preference to the above space-group names.
They are only intended as comments.
;
_olex2_refinement_description
;
1. Fixed Uiso
 At 1.2 times of:
  All C(H) groups, All C(H,H) groups
 At 1.5 times of:
  All C(H,H,H) groups
2. Restrained distances
 O301-N301 = O302-N301 = O402-N401 = O401-N401
 1.22 with sigma of 0.02
 N301-C303 = N401-C401
 1.44 with sigma of 0.02
 O201-C203 = O201-C201
 1.41 with sigma of 0.02
 C204-C203 = C202-C201
 1.48 with sigma of 0.02
 O301-O302 = O401-O402
 2.12 with sigma of 0.04
 C303-O301 = C401-O402
 2.28 with sigma of 0.04
 C303-O302 = C401-O401
 2.28 with sigma of 0.04
 C203-C201
 2.36 with sigma of 0.04
 O201-C204
 2.36 with sigma of 0.04
 O201-C202
 2.36 with sigma of 0.04
3. Restrained planarity
 O301, O302, N301, C303
 with sigma of 0.1
 O401, O402, N401, C401
 with sigma of 0.1
4. Others
 Sof(O301)=Sof(O302)=Sof(N301)=Sof(C303)=Sof(H30A)=Sof(H30B)=Sof(H30C)=
 Sof(O401)=Sof(O402)=Sof(N401)=Sof(C401)=Sof(H40A)=Sof(H40B)=Sof(H40C)=1-FVAR(1)
 Sof(O201)=Sof(C201)=Sof(H20A)=Sof(H20B)=Sof(C202)=Sof(H20C)=Sof(H20D)=
 Sof(H20E)=Sof(C203)=Sof(H20F)=Sof(H20G)=Sof(C204)=Sof(H20H)=Sof(H20I)=
 Sof(H20J)=FVAR(1)
5.a Secondary CH2 refined with riding coordinates:
 C201(H20A,H20B), C203(H20F,H20G)
5.b Me refined with riding coordinates:
 C202(H20C,H20D,H20E), C204(H20H,H20I,H20J), C303(H30A,H30B,H30C), C401(H40A,
 H40B,H40C)
5.c Aromatic/amide H refined with riding coordinates:
 C1(H1), C2(H2), C3(H3), C5(H5), C9(H9), C10(H10), C11(H11), C13(H13),
 C14(H14), C15(H15), C16(H16), C18(H18), C21(H21), C22(H22), C23(H23), C25(H25),
  C29(H29), C30(H30), C31(H31), C33(H33), C34(H34), C35(H35), C36(H36), C38(H38)
;
_olex2_date_sample_data_collection 2017-05-05
_olex2_date_sample_submission 2017-05-01
_olex2_diffrn_ambient_temperature_device 'Oxford Cryosystems Cryostream 700+'
_olex2_exptl_crystal_mounting_method 'The crystal was mounted on a MITIGEN holder in Paratone oil'
_olex2_submission_original_sample_id JV484a
_olex2_submission_special_instructions 'No special instructions were received'
_oxdiff_exptl_absorpt_empirical_details
;
Empirical correction (ABSPACK) includes:
;
_oxdiff_exptl_absorpt_empirical_full_max 1.845
_oxdiff_exptl_absorpt_empirical_full_min 0.672

loop_
_space_group_symop_operation_xyz
'x, y, z'
'-x, y+1/2, -z+1/2'
'-x, -y, -z'
'x, -y-1/2, z-1/2'

loop_
_atom_site_label
_atom_site_type_symbol
_atom_site_fract_x
_atom_site_fract_y
_atom_site_fract_z
_atom_site_U_iso_or_equiv
_atom_site_adp_type
_atom_site_occupancy
_atom_site_site_symmetry_order
_atom_site_calc_flag
_atom_site_refinement_flags_posn
_atom_site_refinement_flags_adp
_atom_site_refinement_flags_occupancy
_atom_site_disorder_assembly
_atom_site_disorder_group
Re1 Re 0.500000 0.500000 0.500000 0.03377(13) Uani 1 2 d S . P . .
Br1 Br 0.39618(5) 0.57343(3) 0.56539(6) 0.04516(19) Uani 1 1 d . . . . .
Br2 Br 0.57369(5) 0.57168(3) 0.38611(7) 0.0481(2) Uani 1 1 d . . . . .
Br3 Br 0.60453(5) 0.51853(4) 0.65488(7) 0.0506(2) Uani 1 1 d . . . . .
Cu1 Cu 0.73692(6) 0.39535(4) 0.84844(8) 0.0352(2) Uani 1 1 d . . . . .
S1 S 0.89417(12) 0.32874(8) 1.02293(17) 0.0479(4) Uani 1 1 d . . . . .
F1 F 0.8101(6) 0.3076(6) 1.1973(7) 0.160(5) Uani 1 1 d . . . . .
F2 F 0.9464(5) 0.3090(3) 1.2217(5) 0.102(2) Uani 1 1 d . . . . .
F3 F 0.8812(8) 0.3853(4) 1.1971(7) 0.145(4) Uani 1 1 d . . . . .
O1 O 0.8174(3) 0.3580(2) 0.9833(4) 0.0441(11) Uani 1 1 d . . . . .
O2 O 0.9748(4) 0.3558(3) 1.0019(7) 0.076(2) Uani 1 1 d . . . . .
O3 O 0.8940(5) 0.2711(3) 0.9959(6) 0.075(2) Uani 1 1 d . . . . .
N1 N 0.6734(4) 0.3252(2) 0.8071(5) 0.0385(12) Uani 1 1 d . . . . .
N2 N 0.2049(4) 0.5310(2) 0.1248(5) 0.0372(12) Uani 1 1 d . . . . .
N3 N 0.6384(4) 0.4151(2) 0.9487(5) 0.0365(12) Uani 1 1 d . . . . .
N4 N 0.1809(4) 0.6191(2) 0.2753(5) 0.0397(13) Uani 1 1 d . . . . .
C19 C 0.2612(5) 0.3845(3) 0.1759(6) 0.0437(16) Uani 1 1 d . . . . .
C1 C 0.6842(5) 0.2798(3) 0.8677(6) 0.0420(15) Uani 1 1 d . . . . .
H1 H 0.717899 0.282133 0.933126 0.050 Uiso 1 1 calc R U . . .
C2 C 0.6476(5) 0.2291(3) 0.8381(7) 0.0464(17) Uani 1 1 d . . . . .
H2 H 0.657526 0.197022 0.881160 0.056 Uiso 1 1 calc R U . . .
C3 C 0.5966(5) 0.2268(3) 0.7447(7) 0.0468(17) Uani 1 1 d . . . . .
H3 H 0.570733 0.192713 0.722988 0.056 Uiso 1 1 calc R U . . .
C4 C 0.5830(4) 0.2738(3) 0.6825(6) 0.0394(15) Uani 1 1 d . . . . .
C5 C 0.6239(4) 0.3230(3) 0.7157(6) 0.0379(14) Uani 1 1 d . . . . .
H5 H 0.616615 0.355417 0.672838 0.045 Uiso 1 1 calc R U . . .
C6 C 0.5283(5) 0.2724(3) 0.5861(6) 0.0424(16) Uani 1 1 d . . . . .
C7 C 0.4814(4) 0.2688(3) 0.5079(7) 0.0417(16) Uani 1 1 d . . . . .
C8 C 0.4270(4) 0.2617(3) 0.4138(6) 0.0388(14) Uani 1 1 d . . . . .
C9 C 0.4077(5) 0.2082(3) 0.3767(7) 0.0430(16) Uani 1 1 d . . . . .
H9 H 0.429735 0.176997 0.415130 0.052 Uiso 1 1 calc R U . . .
C10 C 0.3564(5) 0.2010(3) 0.2837(7) 0.0463(17) Uani 1 1 d . . . . .
H10 H 0.343896 0.164685 0.258178 0.056 Uiso 1 1 calc R U . . .
C11 C 0.3233(5) 0.2461(3) 0.2281(6) 0.0421(15) Uani 1 1 d . . . . .
H11 H 0.288354 0.240794 0.164344 0.051 Uiso 1 1 calc R U . . .
C12 C 0.3411(5) 0.2996(3) 0.2652(6) 0.0410(15) Uani 1 1 d . . . . .
C13 C 0.3931(4) 0.3076(3) 0.3569(6) 0.0402(15) Uani 1 1 d . . . . .
H13 H 0.405957 0.344021 0.381406 0.048 Uiso 1 1 calc R U . . .
C14 C 0.1175(5) 0.5266(3) 0.1076(7) 0.0439(16) Uani 1 1 d . . . . .
H14 H 0.084477 0.559346 0.095684 0.053 Uiso 1 1 calc R U . . .
C15 C 0.0742(5) 0.4763(3) 0.1068(7) 0.0494(18) Uani 1 1 d . . . . .
H15 H 0.012795 0.474668 0.093080 0.059 Uiso 1 1 calc R U . . .
C16 C 0.1214(5) 0.4286(3) 0.1261(7) 0.0498(18) Uani 1 1 d . . . . .
H16 H 0.092639 0.393706 0.126601 0.060 Uiso 1 1 calc R U . . .
C17 C 0.2111(5) 0.4318(3) 0.1447(6) 0.0388(14) Uani 1 1 d . . . . .
C18 C 0.2501(4) 0.4843(3) 0.1406(6) 0.0365(14) Uani 1 1 d . . . . .
H18 H 0.311924 0.486823 0.149596 0.044 Uiso 1 1 calc R U . . .
C20 C 0.3008(5) 0.3462(3) 0.2120(7) 0.0427(16) Uani 1 1 d . . . . .
C21 C 0.6521(5) 0.4161(3) 1.0572(6) 0.0406(15) Uani 1 1 d . . . . .
H21 H 0.710378 0.412216 1.084374 0.049 Uiso 1 1 calc R U . . .
C22 C 0.5856(5) 0.4223(3) 1.1301(6) 0.0432(16) Uani 1 1 d . . . . .
H22 H 0.597641 0.423232 1.206171 0.052 Uiso 1 1 calc R U . . .
C23 C 0.5007(5) 0.4273(3) 1.0908(6) 0.0409(15) Uani 1 1 d . . . . .
H23 H 0.453546 0.430276 1.140176 0.049 Uiso 1 1 calc R U . . .
C24 C 0.4842(4) 0.4280(3) 0.9804(6) 0.0366(14) Uani 1 1 d . . . . .
C25 C 0.5551(4) 0.4213(3) 0.9108(6) 0.0360(14) Uani 1 1 d . . . . .
H25 H 0.544612 0.420950 0.834323 0.043 Uiso 1 1 calc R U . . .
C26 C 0.3980(4) 0.4341(3) 0.9343(6) 0.0389(14) Uani 1 1 d . . . . .
C27 C 0.3281(4) 0.4381(3) 0.8902(6) 0.0394(15) Uani 1 1 d . . . . .
C28 C 0.2439(4) 0.4436(3) 0.8366(6) 0.0395(15) Uani 1 1 d . . . . .
C29 C 0.1755(5) 0.4081(3) 0.8644(7) 0.0484(17) Uani 1 1 d . . . . .
H29 H 0.184479 0.380327 0.918174 0.058 Uiso 1 1 calc R U . . .
C30 C 0.0940(5) 0.4134(4) 0.8128(7) 0.0521(19) Uani 1 1 d . . . . .
H30 H 0.047141 0.389609 0.831957 0.062 Uiso 1 1 calc R U . . .
C31 C 0.0815(5) 0.4532(4) 0.7342(7) 0.0512(19) Uani 1 1 d . . . . .
H31 H 0.025630 0.457004 0.699892 0.061 Uiso 1 1 calc R U . . .
C32 C 0.1501(5) 0.4880(3) 0.7041(6) 0.0403(15) Uani 1 1 d . . . . .
C33 C 0.2318(4) 0.4826(3) 0.7554(6) 0.0389(14) Uani 1 1 d . . . . .
H33 H 0.279130 0.505749 0.734493 0.047 Uiso 1 1 calc R U . . .
C34 C 0.1235(5) 0.6616(3) 0.2724(6) 0.0425(15) Uani 1 1 d . . . . .
H34 H 0.123005 0.685231 0.210673 0.051 Uiso 1 1 calc R U . . .
C35 C 0.0661(5) 0.6720(3) 0.3543(7) 0.0491(18) Uani 1 1 d . . . . .
H35 H 0.025905 0.701896 0.348496 0.059 Uiso 1 1 calc R U . . .
C36 C 0.0672(5) 0.6387(3) 0.4456(7) 0.0475(17) Uani 1 1 d . . . . .
H36 H 0.027930 0.645186 0.503599 0.057 Uiso 1 1 calc R U . . .
C37 C 0.1266(5) 0.5956(3) 0.4508(6) 0.0435(16) Uani 1 1 d . . . . .
C38 C 0.1825(4) 0.5868(3) 0.3640(6) 0.0395(15) Uani 1 1 d . . . . .
H38 H 0.222921 0.556926 0.367611 0.047 Uiso 1 1 calc R U . . .
C39 C 0.1322(5) 0.5591(3) 0.5437(6) 0.0443(16) Uani 1 1 d . . . . .
C40 C 0.1392(5) 0.5272(3) 0.6174(6) 0.0459(17) Uani 1 1 d . . . . .
C41 C 0.8809(9) 0.3327(5) 1.1661(10) 0.080(3) Uani 1 1 d . . . . .
O201 O 0.2000(5) 0.3581(3) 0.5610(6) 0.0326(18) Uiso 0.585(10) 1 d D . P A 1
C201 C 0.146(2) 0.3126(10) 0.535(2) 0.134(11) Uiso 0.585(10) 1 d D . P A 1
H20A H 0.085262 0.325646 0.549079 0.161 Uiso 0.585(10) 1 calc R U P A 1
H20B H 0.158702 0.284675 0.591729 0.161 Uiso 0.585(10) 1 calc R U P A 1
C202 C 0.139(4) 0.281(3) 0.434(4) 0.33(4) Uiso 0.585(10) 1 d D . P A 1
H20C H 0.094582 0.252034 0.441402 0.498 Uiso 0.585(10) 1 calc R U P A 1
H20D H 0.121116 0.306048 0.374047 0.498 Uiso 0.585(10) 1 calc R U P A 1
H20E H 0.195524 0.264536 0.417259 0.498 Uiso 0.585(10) 1 calc R U P A 1
C203 C 0.1864(19) 0.3988(14) 0.475(3) 0.164(17) Uiso 0.585(10) 1 d D . P A 1
H20F H 0.219990 0.382262 0.414559 0.196 Uiso 0.585(10) 1 calc R U P A 1
H20G H 0.223474 0.429804 0.501198 0.196 Uiso 0.585(10) 1 calc R U P A 1
C204 C 0.1135(8) 0.4302(5) 0.4115(9) 0.018(2) Uiso 0.585(10) 1 d D . P A 1
H20H H 0.140143 0.454810 0.357814 0.028 Uiso 0.585(10) 1 calc R U P A 1
H20I H 0.075258 0.403519 0.373966 0.028 Uiso 0.585(10) 1 calc R U P A 1
H20J H 0.078817 0.452091 0.462480 0.028 Uiso 0.585(10) 1 calc R U P A 1
O301 O 0.1930(13) 0.2136(9) 0.4990(17) 0.097(7) Uiso 0.415(10) 1 d D . P A 2
O302 O 0.104(2) 0.2640(13) 0.565(2) 0.158(13) Uiso 0.415(10) 1 d D . P A 2
N301 N 0.1327(10) 0.2429(7) 0.4859(12) 0.057(4) Uiso 0.415(10) 1 d D . P A 2
C303 C 0.1001(11) 0.2487(7) 0.3767(12) 0.041(4) Uiso 0.415(10) 1 d D . P A 2
H30A H 0.049957 0.273987 0.375758 0.061 Uiso 0.415(10) 1 calc R U P A 2
H30B H 0.146498 0.263524 0.330539 0.061 Uiso 0.415(10) 1 calc R U P A 2
H30C H 0.081644 0.212423 0.348923 0.061 Uiso 0.415(10) 1 calc R U P A 2
O401 O 0.1207(19) 0.4686(9) 0.373(2) 0.147(11) Uiso 0.415(10) 1 d D . P A 2
O402 O 0.0891(16) 0.3820(9) 0.370(2) 0.119(9) Uiso 0.415(10) 1 d D . P A 2
N401 N 0.1290(9) 0.4224(6) 0.3981(11) 0.032(4) Uiso 0.415(10) 1 d D . P A 2
C401 C 0.2087(11) 0.4100(7) 0.4695(13) 0.033(3) Uiso 0.415(10) 1 d D . P A 2
H40A H 0.210474 0.370425 0.486289 0.050 Uiso 0.415(10) 1 calc R U P A 2
H40B H 0.262059 0.420526 0.430950 0.050 Uiso 0.415(10) 1 calc R U P A 2
H40C H 0.204992 0.431208 0.537394 0.050 Uiso 0.415(10) 1 calc R U P A 2

loop_
_atom_site_aniso_label
_atom_site_aniso_U_11
_atom_site_aniso_U_22
_atom_site_aniso_U_33
_atom_site_aniso_U_23
_atom_site_aniso_U_13
_atom_site_aniso_U_12
Re1 0.0326(2) 0.0302(2) 0.0385(2) -0.00146(15) -0.00299(16) 0.00026(15)
Br1 0.0478(4) 0.0404(4) 0.0474(4) -0.0013(3) 0.0022(3) 0.0102(3)
Br2 0.0482(4) 0.0398(4) 0.0566(5) 0.0068(3) 0.0073(3) -0.0017(3)
Br3 0.0427(4) 0.0623(5) 0.0466(4) -0.0102(4) -0.0100(3) -0.0008(3)
Cu1 0.0292(5) 0.0292(5) 0.0472(6) 0.0020(4) -0.0028(4) -0.0002(4)
S1 0.0414(9) 0.0397(9) 0.0621(11) 0.0080(8) -0.0119(8) 0.0004(7)
F1 0.085(5) 0.300(15) 0.097(6) 0.093(8) 0.024(5) 0.005(7)
F2 0.130(6) 0.099(5) 0.075(4) 0.008(4) -0.052(4) 0.019(4)
F3 0.234(12) 0.117(7) 0.082(5) -0.044(5) -0.043(6) 0.083(7)
O1 0.037(2) 0.039(3) 0.056(3) 0.003(2) -0.010(2) 0.004(2)
O2 0.042(3) 0.082(5) 0.104(6) 0.021(4) -0.014(3) -0.009(3)
O3 0.094(5) 0.045(3) 0.084(5) 0.002(3) -0.025(4) 0.016(3)
N1 0.033(3) 0.036(3) 0.047(3) 0.002(2) 0.000(2) 0.000(2)
N2 0.031(3) 0.033(3) 0.047(3) 0.000(2) -0.001(2) 0.003(2)
N3 0.032(3) 0.029(3) 0.049(3) 0.001(2) -0.005(2) -0.001(2)
N4 0.031(3) 0.035(3) 0.053(3) -0.003(3) -0.004(2) 0.000(2)
C19 0.047(4) 0.034(4) 0.050(4) -0.002(3) 0.000(3) -0.007(3)
C1 0.037(3) 0.038(4) 0.051(4) 0.003(3) -0.001(3) -0.003(3)
C2 0.045(4) 0.033(3) 0.062(5) 0.002(3) 0.000(3) -0.003(3)
C3 0.046(4) 0.030(3) 0.065(5) -0.008(3) 0.003(3) -0.004(3)
C4 0.029(3) 0.043(4) 0.046(4) -0.007(3) 0.003(3) -0.001(3)
C5 0.037(3) 0.034(3) 0.043(4) 0.000(3) -0.002(3) -0.001(3)
C6 0.036(3) 0.036(3) 0.055(4) -0.007(3) -0.001(3) -0.001(3)
C7 0.032(3) 0.034(3) 0.060(5) -0.006(3) 0.004(3) -0.002(3)
C8 0.031(3) 0.035(3) 0.051(4) -0.006(3) 0.000(3) 0.002(3)
C9 0.045(4) 0.028(3) 0.056(4) 0.001(3) -0.001(3) 0.002(3)
C10 0.054(4) 0.024(3) 0.061(5) -0.007(3) 0.001(4) -0.002(3)
C11 0.041(4) 0.032(3) 0.053(4) -0.007(3) -0.002(3) -0.002(3)
C12 0.037(3) 0.028(3) 0.058(4) 0.000(3) 0.000(3) 0.000(3)
C13 0.036(3) 0.030(3) 0.055(4) -0.010(3) 0.005(3) 0.000(3)
C14 0.032(3) 0.039(4) 0.061(5) 0.003(3) -0.008(3) 0.000(3)
C15 0.036(4) 0.040(4) 0.072(5) 0.006(4) -0.011(3) -0.003(3)
C16 0.043(4) 0.035(4) 0.072(5) 0.003(3) -0.008(4) -0.007(3)
C17 0.041(4) 0.030(3) 0.045(4) 0.000(3) -0.002(3) 0.000(3)
C18 0.032(3) 0.034(3) 0.044(4) 0.002(3) -0.002(3) -0.002(3)
C20 0.036(3) 0.031(3) 0.061(5) -0.003(3) -0.001(3) 0.000(3)
C21 0.035(3) 0.035(3) 0.051(4) 0.000(3) -0.007(3) -0.001(3)
C22 0.046(4) 0.034(3) 0.049(4) -0.002(3) -0.005(3) -0.002(3)
C23 0.036(3) 0.029(3) 0.058(4) -0.002(3) 0.006(3) -0.002(3)
C24 0.033(3) 0.025(3) 0.052(4) -0.002(3) -0.004(3) -0.001(2)
C25 0.035(3) 0.028(3) 0.045(4) 0.003(3) -0.005(3) -0.003(2)
C26 0.035(3) 0.030(3) 0.052(4) -0.002(3) 0.004(3) 0.001(3)
C27 0.036(3) 0.031(3) 0.051(4) -0.001(3) 0.001(3) 0.001(3)
C28 0.029(3) 0.039(3) 0.051(4) -0.003(3) -0.003(3) -0.001(3)
C29 0.042(4) 0.046(4) 0.057(5) 0.006(3) -0.003(3) -0.005(3)
C30 0.036(4) 0.063(5) 0.056(5) 0.010(4) -0.004(3) -0.014(3)
C31 0.029(3) 0.066(5) 0.058(5) 0.002(4) 0.000(3) -0.002(3)
C32 0.037(3) 0.042(4) 0.041(4) -0.002(3) -0.001(3) 0.003(3)
C33 0.033(3) 0.037(3) 0.047(4) -0.006(3) 0.001(3) -0.002(3)
C34 0.041(4) 0.033(3) 0.054(4) 0.005(3) 0.002(3) 0.000(3)
C35 0.043(4) 0.042(4) 0.062(5) -0.005(3) -0.002(3) 0.006(3)
C36 0.046(4) 0.044(4) 0.052(4) -0.008(3) 0.000(3) -0.001(3)
C37 0.039(4) 0.040(4) 0.051(4) -0.002(3) -0.009(3) -0.003(3)
C38 0.032(3) 0.037(3) 0.049(4) -0.002(3) -0.007(3) 0.000(3)
C39 0.039(4) 0.051(4) 0.043(4) -0.005(3) 0.001(3) 0.001(3)
C40 0.041(4) 0.053(4) 0.044(4) -0.005(3) 0.000(3) 0.002(3)
C41 0.091(8) 0.079(7) 0.070(7) -0.003(6) -0.011(6) 0.022(6)

loop_
_atom_type_symbol
_atom_type_description
_atom_type_scat_dispersion_real
_atom_type_scat_dispersion_imag
_atom_type_scat_source
C C 0.0181 0.0091 'International Tables Vol C Tables 4.2.6.8 and 6.1.1.4'
H H 0.0000 0.0000 'International Tables Vol C Tables 4.2.6.8 and 6.1.1.4'
Br Br -0.6763 1.2805 'International Tables Vol C Tables 4.2.6.8 and 6.1.1.4'
Cu Cu -1.9646 0.5888 'International Tables Vol C Tables 4.2.6.8 and 6.1.1.4'
F F 0.0727 0.0534 'International Tables Vol C Tables 4.2.6.8 and 6.1.1.4'
N N 0.0311 0.0180 'International Tables Vol C Tables 4.2.6.8 and 6.1.1.4'
O O 0.0492 0.0322 'International Tables Vol C Tables 4.2.6.8 and 6.1.1.4'
Re Re -5.2083 5.8923 'International Tables Vol C Tables 4.2.6.8 and 6.1.1.4'
S S 0.3331 0.5567 'International Tables Vol C Tables 4.2.6.8 and 6.1.1.4'

loop_
_exptl_crystal_face_index_h
_exptl_crystal_face_index_k
_exptl_crystal_face_index_l
_exptl_crystal_face_perp_dist
0 -5 1 0.0279
0 5 -1 0.0279
-5 4 0 0.1515
5 -1 -1 0.1923
0 -5 -3 0.0295
0 5 3 0.0213
-3 3 5 0.0869
0 -2 -5 0.0239
0 2 5 0.0187
0 4 -5 0.0242

loop_
_geom_angle_atom_site_label_1
_geom_angle_atom_site_label_2
_geom_angle_atom_site_label_3
_geom_angle
_geom_angle_site_symmetry_1
_geom_angle_site_symmetry_3
_geom_angle_publ_flag
Br1 Re1 Br1 180.0 . 3_666 ?
Br2 Re1 Br1 88.78(3) 3_666 3_666 ?
Br2 Re1 Br1 91.22(3) . 3_666 ?
Br2 Re1 Br1 91.22(3) 3_666 . ?
Br2 Re1 Br1 88.78(3) . . ?
Br2 Re1 Br2 180.0 3_666 . ?
Br2 Re1 Br3 89.18(3) 3_666 . ?
Br2 Re1 Br3 89.18(3) . 3_666 ?
Br2 Re1 Br3 90.82(3) . . ?
Br2 Re1 Br3 90.82(3) 3_666 3_666 ?
Br3 Re1 Br1 88.36(3) . 3_666 ?
Br3 Re1 Br1 88.36(3) 3_666 . ?
Br3 Re1 Br1 91.64(3) 3_666 3_666 ?
Br3 Re1 Br1 91.64(3) . . ?
Br3 Re1 Br3 180.0 3_666 . ?
N1 Cu1 O1 96.0(2) . . ?
N2 Cu1 O1 90.0(2) 3_666 . ?
N2 Cu1 N1 173.9(2) 3_666 . ?
N3 Cu1 O1 92.8(2) . . ?
N3 Cu1 N1 89.7(2) . . ?
N3 Cu1 N2 91.2(2) . 3_666 ?
N4 Cu1 O1 98.5(2) 3_666 . ?
N4 Cu1 N1 88.0(2) 3_666 . ?
N4 Cu1 N2 90.0(2) 3_666 3_666 ?
N4 Cu1 N3 168.6(2) 3_666 . ?
O1 S1 C41 101.8(4) . . ?
O2 S1 O1 114.3(4) . . ?
O2 S1 O3 113.9(5) . . ?
O2 S1 C41 105.4(6) . . ?
O3 S1 O1 113.5(4) . . ?
O3 S1 C41 106.4(5) . . ?
S1 O1 Cu1 151.6(4) . . ?
C1 N1 Cu1 119.7(5) . . ?
C1 N1 C5 119.8(6) . . ?
C5 N1 Cu1 120.4(5) . . ?
C14 N2 Cu1 121.8(5) . 3_666 ?
C18 N2 Cu1 119.9(5) . 3_666 ?
C18 N2 C14 117.6(6) . . ?
C21 N3 Cu1 120.1(5) . . ?
C21 N3 C25 118.1(6) . . ?
C25 N3 Cu1 121.3(5) . . ?
C34 N4 Cu1 121.5(5) . 3_666 ?
C38 N4 Cu1 120.5(5) . 3_666 ?
C38 N4 C34 118.0(6) . . ?
C20 C19 C17 173.6(9) . . ?
N1 C1 H1 118.9 . . ?
N1 C1 C2 122.1(7) . . ?
C2 C1 H1 118.9 . . ?
C1 C2 H2 120.9 . . ?
C3 C2 C1 118.3(7) . . ?
C3 C2 H2 120.9 . . ?
C2 C3 H3 119.9 . . ?
C2 C3 C4 120.3(7) . . ?
C4 C3 H3 119.9 . . ?
C3 C4 C5 118.3(7) . . ?
C3 C4 C6 121.1(7) . . ?
C5 C4 C6 120.7(7) . . ?
N1 C5 C4 121.2(6) . . ?
N1 C5 H5 119.4 . . ?
C4 C5 H5 119.4 . . ?
C7 C6 C4 176.7(8) . . ?
C6 C7 C8 177.2(8) . . ?
C9 C8 C7 119.5(7) . . ?
C9 C8 C13 119.5(7) . . ?
C13 C8 C7 121.0(6) . . ?
C8 C9 H9 120.0 . . ?
C10 C9 C8 119.9(7) . . ?
C10 C9 H9 120.0 . . ?
C9 C10 H10 119.8 . . ?
C11 C10 C9 120.4(6) . . ?
C11 C10 H10 119.8 . . ?
C10 C11 H11 119.9 . . ?
C10 C11 C12 120.2(7) . . ?
C12 C11 H11 119.9 . . ?
C11 C12 C20 119.9(7) . . ?
C13 C12 C11 120.2(7) . . ?
C13 C12 C20 119.9(6) . . ?
C8 C13 H13 120.1 . . ?
C12 C13 C8 119.9(6) . . ?
C12 C13 H13 120.1 . . ?
N2 C14 H14 118.6 . . ?
N2 C14 C15 122.7(7) . . ?
C15 C14 H14 118.6 . . ?
C14 C15 H15 120.5 . . ?
C16 C15 C14 119.0(7) . . ?
C16 C15 H15 120.5 . . ?
C15 C16 H16 120.2 . . ?
C15 C16 C17 119.6(7) . . ?
C17 C16 H16 120.2 . . ?
C16 C17 C19 121.6(6) . . ?
C16 C17 C18 117.6(6) . . ?
C18 C17 C19 120.6(6) . . ?
N2 C18 C17 123.5(6) . . ?
N2 C18 H18 118.3 . . ?
C17 C18 H18 118.3 . . ?
C19 C20 C12 173.4(8) . . ?
N3 C21 H21 118.6 . . ?
N3 C21 C22 122.8(7) . . ?
C22 C21 H21 118.6 . . ?
C21 C22 H22 120.7 . . ?
C21 C22 C23 118.7(7) . . ?
C23 C22 H22 120.7 . . ?
C22 C23 H23 119.9 . . ?
C24 C23 C22 120.3(7) . . ?
C24 C23 H23 119.9 . . ?
C23 C24 C25 117.9(6) . . ?
C23 C24 C26 123.1(7) . . ?
C25 C24 C26 119.0(6) . . ?
N3 C25 C24 122.1(7) . . ?
N3 C25 H25 118.9 . . ?
C24 C25 H25 118.9 . . ?
C27 C26 C24 176.1(8) . . ?
C26 C27 C28 179.4(8) . . ?
C29 C28 C27 119.8(7) . . ?
C33 C28 C27 120.1(6) . . ?
C33 C28 C29 120.1(7) . . ?
C28 C29 H29 120.1 . . ?
C30 C29 C28 119.8(7) . . ?
C30 C29 H29 120.1 . . ?
C29 C30 H30 120.0 . . ?
C31 C30 C29 120.0(7) . . ?
C31 C30 H30 120.0 . . ?
C30 C31 H31 119.7 . . ?
C30 C31 C32 120.6(7) . . ?
C32 C31 H31 119.7 . . ?
C31 C32 C40 120.9(7) . . ?
C33 C32 C31 119.5(7) . . ?
C33 C32 C40 119.4(7) . . ?
C28 C33 C32 119.9(7) . . ?
C28 C33 H33 120.0 . . ?
C32 C33 H33 120.0 . . ?
N4 C34 H34 118.5 . . ?
N4 C34 C35 123.0(7) . . ?
C35 C34 H34 118.5 . . ?
C34 C35 H35 120.4 . . ?
C34 C35 C36 119.2(7) . . ?
C36 C35 H35 120.4 . . ?
C35 C36 H36 120.7 . . ?
C37 C36 C35 118.6(8) . . ?
C37 C36 H36 120.7 . . ?
C36 C37 C38 119.3(7) . . ?
C36 C37 C39 121.9(7) . . ?
C38 C37 C39 118.8(7) . . ?
N4 C38 C37 121.9(7) . . ?
N4 C38 H38 119.0 . . ?
C37 C38 H38 119.0 . . ?
C40 C39 C37 176.8(8) . . ?
C39 C40 C32 178.0(9) . . ?
F1 C41 S1 111.9(9) . . ?
F1 C41 F2 105.5(11) . . ?
F1 C41 F3 111.3(12) . . ?
F2 C41 S1 113.0(9) . . ?
F3 C41 S1 109.6(9) . . ?
F3 C41 F2 105.4(10) . . ?
C201 O201 C203 106.4(18) . . ?
O201 C201 H20A 104.9 . . ?
O201 C201 H20B 104.9 . . ?
O201 C201 C202 129(3) . . ?
H20A C201 H20B 105.8 . . ?
C202 C201 H20A 104.9 . . ?
C202 C201 H20B 104.9 . . ?
C201 C202 H20C 109.5 . . ?
C201 C202 H20D 109.5 . . ?
C201 C202 H20E 109.5 . . ?
H20C C202 H20D 109.5 . . ?
H20C C202 H20E 109.5 . . ?
H20D C202 H20E 109.5 . . ?
O201 C203 H20F 101.4 . . ?
O201 C203 H20G 101.4 . . ?
O201 C203 C204 142(2) . . ?
H20F C203 H20G 104.6 . . ?
C204 C203 H20F 101.4 . . ?
C204 C203 H20G 101.4 . . ?
C203 C204 H20H 109.5 . . ?
C203 C204 H20I 109.5 . . ?
C203 C204 H20J 109.5 . . ?
H20H C204 H20I 109.5 . . ?
H20H C204 H20J 109.5 . . ?
H20I C204 H20J 109.5 . . ?
O301 N301 O302 116(2) . . ?
O301 N301 C303 116.8(17) . . ?
O302 N301 C303 127(2) . . ?
N301 C303 H30A 109.5 . . ?
N301 C303 H30B 109.5 . . ?
N301 C303 H30C 109.5 . . ?
H30A C303 H30B 109.5 . . ?
H30A C303 H30C 109.5 . . ?
H30B C303 H30C 109.5 . . ?
O401 N401 O402 131(2) . . ?
O401 N401 C401 115.0(18) . . ?
O402 N401 C401 113.8(17) . . ?
N401 C401 H40A 109.5 . . ?
N401 C401 H40B 109.5 . . ?
N401 C401 H40C 109.5 . . ?
H40A C401 H40B 109.5 . . ?
H40A C401 H40C 109.5 . . ?
H40B C401 H40C 109.5 . . ?

loop_
_geom_bond_atom_site_label_1
_geom_bond_atom_site_label_2
_geom_bond_distance
_geom_bond_site_symmetry_2
_geom_bond_publ_flag
Re1 Br1 2.5171(7) 3_666 ?
Re1 Br1 2.5170(7) . ?
Re1 Br2 2.5022(8) . ?
Re1 Br2 2.5022(8) 3_666 ?
Re1 Br3 2.5062(8) 3_666 ?
Re1 Br3 2.5062(8) . ?
Cu1 O1 2.238(5) . ?
Cu1 N1 2.016(6) . ?
Cu1 N2 2.015(6) 3_666 ?
Cu1 N3 2.012(6) . ?
Cu1 N4 2.012(6) 3_666 ?
S1 O1 1.448(5) . ?
S1 O2 1.420(7) . ?
S1 O3 1.432(7) . ?
S1 C41 1.774(12) . ?
F1 C41 1.300(16) . ?
F2 C41 1.333(12) . ?
F3 C41 1.327(14) . ?
N1 C1 1.334(9) . ?
N1 C5 1.345(9) . ?
N2 C14 1.351(9) . ?
N2 C18 1.334(9) . ?
N3 C21 1.346(9) . ?
N3 C25 1.356(8) . ?
N4 C34 1.350(9) . ?
N4 C38 1.340(9) . ?
C19 C17 1.424(10) . ?
C19 C20 1.189(11) . ?
C1 H1 0.9500 . ?
C1 C2 1.392(10) . ?
C2 H2 0.9500 . ?
C2 C3 1.378(12) . ?
C3 H3 0.9500 . ?
C3 C4 1.384(11) . ?
C4 C5 1.401(10) . ?
C4 C6 1.439(10) . ?
C5 H5 0.9500 . ?
C6 C7 1.194(11) . ?
C7 C8 1.424(10) . ?
C8 C9 1.401(10) . ?
C8 C13 1.405(10) . ?
C9 H9 0.9500 . ?
C9 C10 1.387(11) . ?
C10 H10 0.9500 . ?
C10 C11 1.379(11) . ?
C11 H11 0.9500 . ?
C11 C12 1.396(9) . ?
C12 C13 1.383(10) . ?
C12 C20 1.436(10) . ?
C13 H13 0.9500 . ?
C14 H14 0.9500 . ?
C14 C15 1.383(11) . ?
C15 H15 0.9500 . ?
C15 C16 1.379(11) . ?
C16 H16 0.9500 . ?
C16 C17 1.386(10) . ?
C17 C18 1.404(9) . ?
C18 H18 0.9500 . ?
C21 H21 0.9500 . ?
C21 C22 1.369(11) . ?
C22 H22 0.9500 . ?
C22 C23 1.381(10) . ?
C23 H23 0.9500 . ?
C23 C24 1.375(11) . ?
C24 C25 1.396(10) . ?
C24 C26 1.432(9) . ?
C25 H25 0.9500 . ?
C26 C27 1.194(10) . ?
C27 C28 1.440(9) . ?
C28 C29 1.397(10) . ?
C28 C33 1.384(10) . ?
C29 H29 0.9500 . ?
C29 C30 1.394(11) . ?
C30 H30 0.9500 . ?
C30 C31 1.373(12) . ?
C31 H31 0.9500 . ?
C31 C32 1.397(11) . ?
C32 C33 1.395(10) . ?
C32 C40 1.434(11) . ?
C33 H33 0.9500 . ?
C34 H34 0.9500 . ?
C34 C35 1.364(11) . ?
C35 H35 0.9500 . ?
C35 C36 1.381(12) . ?
C36 H36 0.9500 . ?
C36 C37 1.380(11) . ?
C37 C38 1.389(11) . ?
C37 C39 1.445(11) . ?
C38 H38 0.9500 . ?
C39 C40 1.191(11) . ?
O201 C201 1.411(17) . ?
O201 C203 1.459(17) . ?
C201 H20A 0.9900 . ?
C201 H20B 0.9900 . ?
C201 C202 1.460(19) . ?
C202 H20C 0.9800 . ?
C202 H20D 0.9800 . ?
C202 H20E 0.9800 . ?
C203 H20F 0.9900 . ?
C203 H20G 0.9900 . ?
C203 C204 1.547(17) . ?
C204 H20H 0.9800 . ?
C204 H20I 0.9800 . ?
C204 H20J 0.9800 . ?
O301 N301 1.171(16) . ?
O302 N301 1.190(17) . ?
N301 C303 1.431(15) . ?
C303 H30A 0.9800 . ?
C303 H30B 0.9800 . ?
C303 H30C 0.9800 . ?
O401 N401 1.164(17) . ?
O402 N401 1.198(16) . ?
N401 C401 1.520(15) . ?
C401 H40A 0.9800 . ?
C401 H40B 0.9800 . ?
C401 H40C 0.9800 . ?

loop_
_geom_torsion_atom_site_label_1
_geom_torsion_atom_site_label_2
_geom_torsion_atom_site_label_3
_geom_torsion_atom_site_label_4
_geom_torsion
_geom_torsion_site_symmetry_1
_geom_torsion_site_symmetry_2
_geom_torsion_site_symmetry_3
_geom_torsion_site_symmetry_4
_geom_torsion_publ_flag
Cu1 N1 C1 C2 -174.7(6) . . . . ?
Cu1 N1 C5 C4 176.6(5) . . . . ?
Cu1 N2 C14 C15 -169.2(6) 3_666 . . . ?
Cu1 N2 C18 C17 167.2(6) 3_666 . . . ?
Cu1 N3 C21 C22 -171.6(5) . . . . ?
Cu1 N3 C25 C24 171.7(5) . . . . ?
Cu1 N4 C34 C35 179.1(6) 3_666 . . . ?
Cu1 N4 C38 C37 180.0(5) 3_666 . . . ?
O1 S1 C41 F1 62.5(10) . . . . ?
O1 S1 C41 F2 -178.6(9) . . . . ?
O1 S1 C41 F3 -61.4(10) . . . . ?
O2 S1 O1 Cu1 60.3(8) . . . . ?
O2 S1 C41 F1 -177.9(9) . . . . ?
O2 S1 C41 F2 -58.9(10) . . . . ?
O2 S1 C41 F3 58.2(10) . . . . ?
O3 S1 O1 Cu1 -72.7(8) . . . . ?
O3 S1 C41 F1 -56.6(10) . . . . ?
O3 S1 C41 F2 62.3(11) . . . . ?
O3 S1 C41 F3 179.5(9) . . . . ?
N1 C1 C2 C3 -2.0(12) . . . . ?
N2 C14 C15 C16 1.2(13) . . . . ?
N3 C21 C22 C23 0.7(11) . . . . ?
N4 C34 C35 C36 1.3(12) . . . . ?
C19 C17 C18 N2 -171.7(7) . . . . ?
C1 N1 C5 C4 0.1(10) . . . . ?
C1 C2 C3 C4 0.3(12) . . . . ?
C2 C3 C4 C5 1.5(11) . . . . ?
C2 C3 C4 C6 -178.6(7) . . . . ?
C3 C4 C5 N1 -1.8(10) . . . . ?
C5 N1 C1 C2 1.8(11) . . . . ?
C6 C4 C5 N1 178.3(6) . . . . ?
C7 C8 C9 C10 -178.6(7) . . . . ?
C7 C8 C13 C12 179.5(7) . . . . ?
C8 C9 C10 C11 -0.7(12) . . . . ?
C9 C8 C13 C12 0.1(11) . . . . ?
C9 C10 C11 C12 -0.2(12) . . . . ?
C10 C11 C12 C13 1.1(11) . . . . ?
C10 C11 C12 C20 -175.1(7) . . . . ?
C11 C12 C13 C8 -1.0(11) . . . . ?
C13 C8 C9 C10 0.8(11) . . . . ?
C14 N2 C18 C17 -2.7(11) . . . . ?
C14 C15 C16 C17 -0.7(14) . . . . ?
C15 C16 C17 C19 173.5(8) . . . . ?
C15 C16 C17 C18 -1.3(12) . . . . ?
C16 C17 C18 N2 3.1(11) . . . . ?
C18 N2 C14 C15 0.5(12) . . . . ?
C20 C12 C13 C8 175.2(7) . . . . ?
C21 N3 C25 C24 -0.4(9) . . . . ?
C21 C22 C23 C24 -2.4(10) . . . . ?
C22 C23 C24 C25 2.6(10) . . . . ?
C22 C23 C24 C26 -178.8(6) . . . . ?
C23 C24 C25 N3 -1.2(10) . . . . ?
C25 N3 C21 C22 0.7(10) . . . . ?
C26 C24 C25 N3 -179.8(6) . . . . ?
C27 C28 C29 C30 179.9(8) . . . . ?
C27 C28 C33 C32 -179.7(7) . . . . ?
C28 C29 C30 C31 0.7(13) . . . . ?
C29 C28 C33 C32 2.6(11) . . . . ?
C29 C30 C31 C32 0.8(14) . . . . ?
C30 C31 C32 C33 -0.6(12) . . . . ?
C30 C31 C32 C40 176.0(8) . . . . ?
C31 C32 C33 C28 -1.1(11) . . . . ?
C33 C28 C29 C30 -2.4(12) . . . . ?
C34 N4 C38 C37 0.7(10) . . . . ?
C34 C35 C36 C37 -0.1(12) . . . . ?
C35 C36 C37 C38 -0.8(11) . . . . ?
C35 C36 C37 C39 179.7(7) . . . . ?
C36 C37 C38 N4 0.5(11) . . . . ?
C38 N4 C34 C35 -1.6(11) . . . . ?
C39 C37 C38 N4 -180.0(7) . . . . ?
C40 C32 C33 C28 -177.8(7) . . . . ?
C41 S1 O1 Cu1 173.4(8) . . . . ?
C201 O201 C203 C204 51(6) . . . . ?
C203 O201 C201 C202 52(6) . . . . ?

loop_
_exptl_oxdiff_crystal_face_indexfrac_h
_exptl_oxdiff_crystal_face_indexfrac_k
_exptl_oxdiff_crystal_face_indexfrac_l
_exptl_oxdiff_crystal_face_x
_exptl_oxdiff_crystal_face_y
_exptl_oxdiff_crystal_face_z
-0.0126 -4.9884 0.9988 0.2897 -0.0190 0.1642
0.0126 4.9884 -0.9988 -0.2897 0.0190 -0.1642
-4.9888 4.0282 -0.0092 -0.5248 -0.0457 0.4245
4.9966 -1.0368 -0.9895 0.3424 0.0202 -0.5368
-0.0103 -5.0051 -2.9955 0.2043 -0.3884 0.0263
0.0103 5.0051 2.9955 -0.2043 0.3884 -0.0263
-2.9947 3.0368 4.9873 -0.2403 0.4477 0.4115
-0.0019 -2.0178 -4.9928 0.0005 -0.5063 -0.1205
0.0019 2.0178 4.9928 -0.0005 0.5063 0.1205
0.0125 3.9733 -4.9931 -0.3215 -0.3726 -0.2762
